data_4076126
loop_
_publ_author_name
'Bunn, Natalie R.'
'Aldridge, Simon'
'Kays, Deborah L.'
'Coombs, Natalie D.'
'Day, Joanna K.'
'Ooi, Li-ling'
'Coles, Simon J.'
'Hursthouse, Michael B.'

_publ_section_title
;
 Toward Cationic Gallane- and Indanediyl Complexes:&#x00A0; Synthetic
 Approaches to Three-Coordinate Halogallyl and -indyl Precursors
;
_journal_issue 24
_journal_name_full Organometallics
_journal_page_first 5879
_journal_paper_doi 10.1021/om050630f
_journal_volume 24
_journal_year 2005
_chemical_formula_sum 'C14 H10 Br2 Fe2 I2 In2 O4'
_chemical_formula_weight 997.18
_chemical_name_common sa0424
_chemical_name_systematic
;
 ?
;
_space_group_IT_number 14
_symmetry_cell_setting monoclinic
_symmetry_space_group_name_Hall '-P 2yn'
_symmetry_space_group_name_H-M 'P 1 21/n 1'
_atom_sites_solution_hydrogens geom
_atom_sites_solution_primary direct
_atom_sites_solution_secondary difmap
_audit_creation_method SHELXL-97
_cell_angle_alpha 90.00
_cell_angle_beta 90.796(2)
_cell_angle_gamma 90.00
_cell_formula_units_Z 2
_cell_length_a 7.6338(3)
_cell_length_b 14.8212(6)
_cell_length_c 9.9594(5)
_cell_measurement_reflns_used 13449
_cell_measurement_temperature 150(2)
_cell_measurement_theta_max 27.485
_cell_measurement_theta_min 2.91
_cell_volume 1126.72(9)
_computing_cell_refinement 'HKL Scalepack (Otwinowski & Minor 1997)'
_computing_data_collection 'Collect (Nonius BV, 1997-2000)'
_computing_data_reduction 'HKL Denzo and Scalepack (Otwinowski & Minor 1997)'
_computing_molecular_graphics 'Ortep-3 for Windows (Farrugia, 1997)'
_computing_publication_material 'WinGX publication routines (Farrugia, 1999)'
_computing_structure_refinement 'SHELXL-97 (Sheldrick, 1997)'
_computing_structure_solution 'Dirdif-99 (Beurskens, 1999)'
_diffrn_ambient_temperature 150(2)
_diffrn_measured_fraction_theta_full 0.994
_diffrn_measured_fraction_theta_max 0.994
_diffrn_measurement_device_type KappaCCD
_diffrn_measurement_method CCD
_diffrn_radiation_monochromator graphite
_diffrn_radiation_source 'fine-focus sealed tube'
_diffrn_radiation_type MoK\a
_diffrn_radiation_wavelength 0.71073
_diffrn_reflns_av_R_equivalents 0.0807
_diffrn_reflns_av_sigmaI/netI 0.0550
_diffrn_reflns_limit_h_max 9
_diffrn_reflns_limit_h_min -9
_diffrn_reflns_limit_k_max 19
_diffrn_reflns_limit_k_min -19
_diffrn_reflns_limit_l_max 12
_diffrn_reflns_limit_l_min -12
_diffrn_reflns_number 9748
_diffrn_reflns_theta_full 27.42
_diffrn_reflns_theta_max 27.42
_diffrn_reflns_theta_min 3.00
_exptl_absorpt_coefficient_mu 9.585
_exptl_absorpt_correction_T_max 0.4474
_exptl_absorpt_correction_T_min 0.1611
_exptl_absorpt_correction_type multi-scan
_exptl_absorpt_process_details 'Sortav (Blessing, 1995)'
_exptl_crystal_colour yellow
_exptl_crystal_density_diffrn 2.939
_exptl_crystal_density_method 'not measured'
_exptl_crystal_description block
_exptl_crystal_F_000 904
_exptl_crystal_size_max 0.30
_exptl_crystal_size_mid 0.13
_exptl_crystal_size_min 0.10
_refine_diff_density_max 1.336
_refine_diff_density_min -2.099
_refine_diff_density_rms 0.265
_refine_ls_extinction_method none
_refine_ls_goodness_of_fit_ref 1.142
_refine_ls_hydrogen_treatment constr
_refine_ls_matrix_type full
_refine_ls_number_parameters 137
_refine_ls_number_reflns 2554
_refine_ls_number_restraints 30
_refine_ls_restrained_S_all 1.162
_refine_ls_R_factor_all 0.0592
_refine_ls_R_factor_gt 0.0491
_refine_ls_shift/su_max 0.001
_refine_ls_shift/su_mean 0.000
_refine_ls_structure_factor_coef Fsqd
_refine_ls_weighting_details 'calc w=1/[\s^2^(Fo^2^)+(0.0538P)^2^+4.7304P] where P=(Fo^2^+2Fc^2^)/3'
_refine_ls_weighting_scheme calc
_refine_ls_wR_factor_gt 0.1179
_refine_ls_wR_factor_ref 0.1241
_reflns_number_gt 2197
_reflns_number_total 2554
_reflns_threshold_expression >2sigma(I)
_cod_data_source_file om050630fsi20050726_073230.cif
_cod_data_source_block sa0424
_cod_original_sg_symbol_H-M 'P 21/n'
_cod_database_code 4076126

loop_
_symmetry_equiv_pos_as_xyz
'x, y, z'
'-x+1/2, y+1/2, -z+1/2'
'-x, -y, -z'
'x-1/2, -y-1/2, z-1/2'

loop_
_atom_site_label
_atom_site_type_symbol
_atom_site_fract_x
_atom_site_fract_y
_atom_site_fract_z
_atom_site_U_iso_or_equiv
_atom_site_adp_type
_atom_site_occupancy
_atom_site_symmetry_multiplicity
_atom_site_calc_flag
_atom_site_refinement_flags
_atom_site_disorder_group
C1 C 0.8138(11) 0.2355(6) -0.1799(8) 0.0352(18) Uani 1 1 d . .
C2 C 0.5347(12) 0.1628(6) -0.2708(9) 0.041(2) Uani 1 1 d . .
C3 C 0.9722(16) 0.1596(7) -0.4089(11) 0.061(3) Uani 1 1 d U .
H3 H 1.0538 0.2077 -0.4010 0.073 Uiso 1 1 calc R .
C4 C 0.9879(15) 0.0745(8) -0.3446(10) 0.055(3) Uani 1 1 d U .
H4 H 1.0789 0.0545 -0.2858 0.066 Uiso 1 1 calc R .
C5 C 0.8376(17) 0.0262(7) -0.3879(11) 0.060(3) Uani 1 1 d U .
H5 H 0.8094 -0.0337 -0.3624 0.072 Uiso 1 1 calc R .
C6 C 0.7418(17) 0.0778(10) -0.4700(12) 0.069(3) Uani 1 1 d U .
H6 H 0.6352 0.0598 -0.5125 0.083 Uiso 1 1 calc R .
C7 C 0.8195(17) 0.1613(8) -0.4847(11) 0.065(3) Uani 1 1 d U .
H7 H 0.7762 0.2104 -0.5368 0.078 Uiso 1 1 calc R .
Fe1 Fe 0.76102(14) 0.14138(7) -0.28203(10) 0.0274(3) Uani 1 1 d . .
In1 In 0.75869(8) 0.04784(4) -0.07558(6) 0.0347(2) Uani 1 1 d . .
O1 O 0.8435(10) 0.2962(5) -0.1124(7) 0.0524(17) Uani 1 1 d . .
O2 O 0.3889(9) 0.1791(5) -0.2644(8) 0.060(2) Uani 1 1 d . .
I1A I 1.109(2) 0.1229(10) 0.0471(18) 0.0311(14) Uani 0.30 1 d P 1
Br1A Br 0.5941(12) 0.0721(9) 0.1555(12) 0.050(4) Uani 0.30 1 d P 1
Br1B Br 1.0866(12) 0.1099(6) 0.0600(11) 0.0291(9) Uani 0.70 1 d P 2
I1B I 0.5959(4) 0.07339(18) 0.1608(3) 0.0317(8) Uani 0.70 1 d P 2

loop_
_atom_site_aniso_label
_atom_site_aniso_U_11
_atom_site_aniso_U_22
_atom_site_aniso_U_33
_atom_site_aniso_U_23
_atom_site_aniso_U_13
_atom_site_aniso_U_12
C1 0.040(5) 0.039(4) 0.026(4) 0.010(4) 0.004(3) 0.007(4)
C2 0.035(5) 0.044(5) 0.043(5) 0.011(4) 0.004(4) 0.005(4)
C3 0.062(6) 0.058(5) 0.062(6) -0.022(5) 0.035(5) -0.021(5)
C4 0.051(5) 0.076(6) 0.039(5) -0.004(4) 0.012(4) 0.033(5)
C5 0.090(7) 0.042(4) 0.050(5) -0.010(4) 0.035(5) -0.006(5)
C6 0.056(6) 0.103(8) 0.048(5) -0.031(5) 0.007(5) -0.006(6)
C7 0.076(7) 0.077(6) 0.043(5) 0.020(5) 0.021(5) 0.038(5)
Fe1 0.0273(6) 0.0300(5) 0.0251(5) 0.0035(4) 0.0058(4) 0.0025(4)
In1 0.0439(4) 0.0324(3) 0.0282(3) 0.0073(2) 0.0115(2) 0.0119(2)
O1 0.071(5) 0.042(4) 0.044(4) -0.006(3) 0.006(3) -0.002(3)
O2 0.027(4) 0.071(5) 0.083(5) 0.014(4) 0.010(3) 0.013(3)
I1A 0.023(3) 0.023(3) 0.048(3) 0.005(2) 0.0004(19) -0.0103(18)
Br1A 0.019(5) 0.067(7) 0.064(7) -0.015(4) 0.025(4) -0.012(4)
Br1B 0.023(2) 0.020(2) 0.044(2) 0.0036(14) -0.0031(15) -0.0063(14)
I1B 0.0352(15) 0.0355(12) 0.0245(10) -0.0016(8) 0.0036(8) -0.0003(9)

loop_
_atom_type_symbol
_atom_type_description
_atom_type_scat_dispersion_real
_atom_type_scat_dispersion_imag
_atom_type_scat_source
C C 0.0033 0.0016 'International Tables Vol C Tables 4.2.6.8 and 6.1.1.4'
H H 0.0000 0.0000 'International Tables Vol C Tables 4.2.6.8 and 6.1.1.4'
Br Br -0.2901 2.4595 'International Tables Vol C Tables 4.2.6.8 and 6.1.1.4'
Fe Fe 0.3463 0.8444 'International Tables Vol C Tables 4.2.6.8 and 6.1.1.4'
I I -0.4742 1.8119 'International Tables Vol C Tables 4.2.6.8 and 6.1.1.4'
In In -0.7276 1.3100 'International Tables Vol C Tables 4.2.6.8 and 6.1.1.4'
O O 0.0106 0.0060 'International Tables Vol C Tables 4.2.6.8 and 6.1.1.4'

loop_
_geom_angle_atom_site_label_1
_geom_angle_atom_site_label_2
_geom_angle_atom_site_label_3
_geom_angle
_geom_angle_site_symmetry_1
_geom_angle_site_symmetry_3
O1 C1 Fe1 178.2(8) . .
O2 C2 Fe1 178.2(8) . .
C7 C3 C4 109.2(10) . .
C7 C3 Fe1 71.3(6) . .
C4 C3 Fe1 70.9(5) . .
C7 C3 H3 125.4 . .
C4 C3 H3 125.4 . .
Fe1 C3 H3 124.1 . .
C5 C4 C3 104.4(10) . .
C5 C4 Fe1 70.1(6) . .
C3 C4 Fe1 69.5(5) . .
C5 C4 H4 127.8 . .
C3 C4 H4 127.8 . .
Fe1 C4 H4 124.3 . .
C6 C5 C4 109.4(10) . .
C6 C5 Fe1 71.7(7) . .
C4 C5 Fe1 70.4(5) . .
C6 C5 H5 125.3 . .
C4 C5 H5 125.3 . .
Fe1 C5 H5 124.2 . .
C5 C6 C7 110.3(11) . .
C5 C6 Fe1 71.3(6) . .
C7 C6 Fe1 70.6(6) . .
C5 C6 H6 124.9 . .
C7 C6 H6 124.9 . .
Fe1 C6 H6 124.9 . .
C3 C7 C6 106.6(10) . .
C3 C7 Fe1 70.1(6) . .
C6 C7 Fe1 71.0(6) . .
C3 C7 H7 126.7 . .
C6 C7 H7 126.7 . .
Fe1 C7 H7 123.9 . .
C2 Fe1 C1 92.1(4) . .
C2 Fe1 C3 141.7(5) . .
C1 Fe1 C3 94.3(4) . .
C2 Fe1 C5 117.4(5) . .
C1 Fe1 C5 150.4(5) . .
C3 Fe1 C5 64.9(4) . .
C2 Fe1 C7 105.0(4) . .
C1 Fe1 C7 113.1(5) . .
C3 Fe1 C7 38.6(5) . .
C5 Fe1 C7 64.2(4) . .
C2 Fe1 C4 156.7(5) . .
C1 Fe1 C4 111.2(4) . .
C3 Fe1 C4 39.7(5) . .
C5 Fe1 C4 39.5(5) . .
C7 Fe1 C4 65.9(4) . .
C2 Fe1 C6 94.7(5) . .
C1 Fe1 C6 151.5(5) . .
C3 Fe1 C6 64.0(5) . .
C5 Fe1 C6 37.0(5) . .
C7 Fe1 C6 38.5(5) . .
C4 Fe1 C6 64.6(5) . .
C2 Fe1 In1 91.7(3) . .
C1 Fe1 In1 88.2(2) . .
C3 Fe1 In1 126.2(4) . .
C5 Fe1 In1 88.1(3) . .
C7 Fe1 In1 151.9(3) . .
C4 Fe1 In1 89.9(3) . .
C6 Fe1 In1 119.2(4) . .
Fe1 In1 Br1B 122.6(2) . 3_755
Fe1 In1 Br1A 130.6(3) . .
Br1B In1 Br1A 106.7(3) 3_755 .
Fe1 In1 I1B 130.71(6) . .
Br1B In1 I1B 106.6(2) 3_755 .
Br1A In1 I1B 0.9(3) . .
Fe1 In1 I1A 126.6(4) . 3_755
Br1B In1 I1A 5.7(4) 3_755 3_755
Br1A In1 I1A 102.3(4) . 3_755
I1B In1 I1A 102.3(3) . 3_755
Fe1 In1 Br1B 100.83(16) . .
Br1B In1 Br1B 82.7(3) 3_755 .
Br1A In1 Br1B 88.3(3) . .
I1B In1 Br1B 87.4(2) . .
I1A In1 Br1B 86.1(4) 3_755 .
Fe1 In1 I1A 96.3(3) . .
Br1B In1 I1A 85.0(4) 3_755 .
Br1A In1 I1A 91.5(4) . .
I1B In1 I1A 90.6(3) . .
I1A In1 I1A 88.7(4) 3_755 .
Br1B In1 I1A 4.6(4) . .
In1 I1A In1 91.3(4) 3_755 .
In1 Br1B In1 97.3(3) 3_755 .

loop_
_geom_bond_atom_site_label_1
_geom_bond_atom_site_label_2
_geom_bond_distance
_geom_bond_site_symmetry_2
C1 O1 1.144(11) .
C1 Fe1 1.770(9) .
C2 O2 1.142(10) .
C2 Fe1 1.761(9) .
C3 C7 1.380(18) .
C3 C4 1.418(16) .
C3 Fe1 2.079(9) .
C3 H3 0.9500 .
C4 C5 1.415(17) .
C4 Fe1 2.098(9) .
C4 H4 0.9500 .
C5 C6 1.331(18) .
C5 Fe1 2.094(10) .
C5 H5 0.9500 .
C6 C7 1.381(18) .
C6 Fe1 2.099(11) .
C6 H6 0.9500 .
C7 Fe1 2.094(10) .
C7 H7 0.9500 .
Fe1 In1 2.4801(12) .
In1 Br1B 2.623(10) 3_755
In1 Br1A 2.661(11) .
In1 I1B 2.704(3) .
In1 I1A 2.737(16) 3_755
In1 Br1B 2.974(10) .
In1 I1A 3.131(16) .
I1A In1 2.737(16) 3_755
Br1B In1 2.623(10) 3_755

loop_
_geom_torsion_atom_site_label_1
_geom_torsion_atom_site_label_2
_geom_torsion_atom_site_label_3
_geom_torsion_atom_site_label_4
_geom_torsion
_geom_torsion_site_symmetry_1
_geom_torsion_site_symmetry_4
C7 C3 C4 C5 0.6(10) . .
Fe1 C3 C4 C5 61.9(6) . .
C7 C3 C4 Fe1 -61.2(7) . .
C3 C4 C5 C6 0.0(11) . .
Fe1 C4 C5 C6 61.4(8) . .
C3 C4 C5 Fe1 -61.4(6) . .
C4 C5 C6 C7 -0.6(12) . .
Fe1 C5 C6 C7 60.0(8) . .
C4 C5 C6 Fe1 -60.6(7) . .
C4 C3 C7 C6 -1.0(11) . .
Fe1 C3 C7 C6 -62.0(7) . .
C4 C3 C7 Fe1 61.0(6) . .
C5 C6 C7 C3 1.0(12) . .
Fe1 C6 C7 C3 61.4(7) . .
C5 C6 C7 Fe1 -60.4(8) . .
O2 C2 Fe1 C1 50(28) . .
O2 C2 Fe1 C3 -50(28) . .
O2 C2 Fe1 C5 -133(28) . .
O2 C2 Fe1 C7 -65(28) . .
O2 C2 Fe1 C4 -128(28) . .
O2 C2 Fe1 C6 -103(28) . .
O2 C2 Fe1 In1 138(28) . .
O1 C1 Fe1 C2 24(24) . .
O1 C1 Fe1 C3 166(24) . .
O1 C1 Fe1 C5 -151(23) . .
O1 C1 Fe1 C7 131(24) . .
O1 C1 Fe1 C4 -157(24) . .
O1 C1 Fe1 C6 128(23) . .
O1 C1 Fe1 In1 -68(24) . .
C7 C3 Fe1 C2 -23.6(10) . .
C4 C3 Fe1 C2 -142.7(8) . .
C7 C3 Fe1 C1 -122.5(7) . .
C4 C3 Fe1 C1 118.4(7) . .
C7 C3 Fe1 C5 79.4(8) . .
C4 C3 Fe1 C5 -39.6(7) . .
C4 C3 Fe1 C7 -119.0(9) . .
C7 C3 Fe1 C4 119.0(9) . .
C7 C3 Fe1 C6 38.3(7) . .
C4 C3 Fe1 C6 -80.8(8) . .
C7 C3 Fe1 In1 146.6(6) . .
C4 C3 Fe1 In1 27.6(8) . .
C6 C5 Fe1 C2 57.7(8) . .
C4 C5 Fe1 C2 177.0(6) . .
C6 C5 Fe1 C1 -128.4(10) . .
C4 C5 Fe1 C1 -9.1(11) . .
C6 C5 Fe1 C3 -79.5(8) . .
C4 C5 Fe1 C3 39.8(7) . .
C6 C5 Fe1 C7 -36.5(8) . .
C4 C5 Fe1 C7 82.8(7) . .
C6 C5 Fe1 C4 -119.3(10) . .
C4 C5 Fe1 C6 119.3(10) . .
C6 C5 Fe1 In1 148.6(7) . .
C4 C5 Fe1 In1 -92.1(6) . .
C3 C7 Fe1 C2 165.1(7) . .
C6 C7 Fe1 C2 -78.4(8) . .
C3 C7 Fe1 C1 66.1(7) . .
C6 C7 Fe1 C1 -177.3(7) . .
C6 C7 Fe1 C3 116.5(10) . .
C3 C7 Fe1 C5 -81.4(7) . .
C6 C7 Fe1 C5 35.2(7) . .
C3 C7 Fe1 C4 -37.7(7) . .
C6 C7 Fe1 C4 78.8(8) . .
C3 C7 Fe1 C6 -116.5(10) . .
C3 C7 Fe1 In1 -70.5(12) . .
C6 C7 Fe1 In1 46.1(13) . .
C5 C4 Fe1 C2 -6.8(13) . .
C3 C4 Fe1 C2 107.9(11) . .
C5 C4 Fe1 C1 175.2(6) . .
C3 C4 Fe1 C1 -70.1(7) . .
C5 C4 Fe1 C3 -114.7(9) . .
C3 C4 Fe1 C5 114.7(9) . .
C5 C4 Fe1 C7 -78.0(7) . .
C3 C4 Fe1 C7 36.7(7) . .
C5 C4 Fe1 C6 -35.5(7) . .
C3 C4 Fe1 C6 79.2(8) . .
C5 C4 Fe1 In1 87.2(6) . .
C3 C4 Fe1 In1 -158.1(7) . .
C5 C6 Fe1 C2 -131.2(7) . .
C7 C6 Fe1 C2 108.3(8) . .
C5 C6 Fe1 C1 125.7(10) . .
C7 C6 Fe1 C1 5.1(14) . .
C5 C6 Fe1 C3 82.1(8) . .
C7 C6 Fe1 C3 -38.4(7) . .
C7 C6 Fe1 C5 -120.5(11) . .
C5 C6 Fe1 C7 120.5(11) . .
C5 C6 Fe1 C4 37.8(7) . .
C7 C6 Fe1 C4 -82.7(8) . .
C5 C6 Fe1 In1 -36.6(8) . .
C7 C6 Fe1 In1 -157.1(6) . .
C2 Fe1 In1 Br1B 133.7(4) . 3_755
C1 Fe1 In1 Br1B -134.2(4) . 3_755
C3 Fe1 In1 Br1B -40.2(4) . 3_755
C5 Fe1 In1 Br1B 16.4(4) . 3_755
C7 Fe1 In1 Br1B 6.6(9) . 3_755
C4 Fe1 In1 Br1B -23.0(4) . 3_755
C6 Fe1 In1 Br1B 37.4(5) . 3_755
C2 Fe1 In1 Br1A -40.9(5) . .
C1 Fe1 In1 Br1A 51.2(4) . .
C3 Fe1 In1 Br1A 145.1(5) . .
C5 Fe1 In1 Br1A -158.2(5) . .
C7 Fe1 In1 Br1A -168.0(9) . .
C4 Fe1 In1 Br1A 162.3(5) . .
C6 Fe1 In1 Br1A -137.2(5) . .
C2 Fe1 In1 I1B -42.0(3) . .
C1 Fe1 In1 I1B 50.0(3) . .
C3 Fe1 In1 I1B 144.0(4) . .
C5 Fe1 In1 I1B -159.4(4) . .
C7 Fe1 In1 I1B -169.2(9) . .
C4 Fe1 In1 I1B 161.2(4) . .
C6 Fe1 In1 I1B -138.3(4) . .
C2 Fe1 In1 I1A 128.8(5) . 3_755
C1 Fe1 In1 I1A -139.2(5) . 3_755
C3 Fe1 In1 I1A -45.2(5) . 3_755
C5 Fe1 In1 I1A 11.4(5) . 3_755
C7 Fe1 In1 I1A 1.6(9) . 3_755
C4 Fe1 In1 I1A -28.0(5) . 3_755
C6 Fe1 In1 I1A 32.5(6) . 3_755
C2 Fe1 In1 Br1B -138.0(4) . .
C1 Fe1 In1 Br1B -46.0(4) . .
C3 Fe1 In1 Br1B 48.0(4) . .
C5 Fe1 In1 Br1B 104.6(4) . .
C7 Fe1 In1 Br1B 94.8(9) . .
C4 Fe1 In1 Br1B 65.2(4) . .
C6 Fe1 In1 Br1B 125.7(5) . .
C2 Fe1 In1 I1A -138.3(5) . .
C1 Fe1 In1 I1A -46.2(4) . .
C3 Fe1 In1 I1A 47.8(5) . .
C5 Fe1 In1 I1A 104.4(5) . .
C7 Fe1 In1 I1A 94.6(9) . .
C4 Fe1 In1 I1A 65.0(5) . .
C6 Fe1 In1 I1A 125.4(5) . .
Fe1 In1 I1A In1 -126.7(3) . 3_755
Br1B In1 I1A In1 -4.3(5) 3_755 3_755
Br1A In1 I1A In1 102.3(4) . 3_755
I1B In1 I1A In1 102.2(3) . 3_755
I1A In1 I1A In1 0.0 3_755 3_755
Br1B In1 I1A In1 56(7) . 3_755
Fe1 In1 Br1B In1 -121.9(2) . 3_755
Br1B In1 Br1B In1 0.0 3_755 3_755
Br1A In1 Br1B In1 107.0(4) . 3_755
I1B In1 Br1B In1 107.1(2) . 3_755
I1A In1 Br1B In1 4.6(5) 3_755 3_755
I1A In1 Br1B In1 -119(7) . 3_755
